data_1515056
loop_
_publ_author_name
'Cheng, Jianhua'
'Wang, Haiyu'
'Nishiura, Masayoshi'
'Hou, Zhaomin'

_publ_section_title
;
 Binuclear rare-earth polyhydride complexes bearing both terminal and
 bridging hydride ligands
;
_journal_issue 7
_journal_name_full 'Chemical Science'
_journal_page_first 2230
_journal_paper_doi 10.1039/c2sc20300f
_journal_volume 3
_journal_year 2012
_chemical_formula_sum 'C86 H108 N4 O2 Y2'
_chemical_formula_weight 1407.58
_chemical_name_common ((PhNCN)YH(THF))2(PhCHCCCHPh)
_chemical_name_systematic
;
?
;
_space_group_IT_number 2
_symmetry_cell_setting triclinic
_symmetry_space_group_name_Hall '-P 1'
_symmetry_space_group_name_H-M 'P -1'
_atom_sites_solution_hydrogens geom
_atom_sites_solution_primary direct
_atom_sites_solution_secondary difmap
_audit_creation_method SHELXL-97
_cell_angle_alpha 97.855(3)
_cell_angle_beta 98.334(3)
_cell_angle_gamma 99.894(3)
_cell_formula_units_Z 2
_cell_length_a 13.731(3)
_cell_length_b 15.277(3)
_cell_length_c 22.821(5)
_cell_measurement_temperature 163(2)
_cell_volume 4601.6(17)
_computing_cell_refinement 'Bruker SMART'
_computing_data_collection 'Bruker SMART'
_computing_data_reduction 'Bruker SHELXTL'
_computing_molecular_graphics 'Ortep-3 for Windows (Farrugia, 1997)'
_computing_publication_material 'WinGX publication routines (Farrugia, 1999)'
_computing_structure_refinement 'SHELXL-97 (Sheldrick, 2008)'
_computing_structure_solution 'SHELXS-97 (Sheldrick, 2008)'
_diffrn_ambient_temperature 163(2)
_diffrn_measured_fraction_theta_full 0.978
_diffrn_measured_fraction_theta_max 0.978
_diffrn_measurement_device_type 'CCD area detector'
_diffrn_measurement_method 'phi and omega scans'
_diffrn_radiation_monochromator graphite
_diffrn_radiation_source 'fine-focus sealed tube'
_diffrn_radiation_type MoK\a
_diffrn_radiation_wavelength 0.71073
_diffrn_reflns_av_R_equivalents 0.0347
_diffrn_reflns_av_sigmaI/netI 0.0777
_diffrn_reflns_limit_h_max 16
_diffrn_reflns_limit_h_min -11
_diffrn_reflns_limit_k_max 18
_diffrn_reflns_limit_k_min -17
_diffrn_reflns_limit_l_max 25
_diffrn_reflns_limit_l_min -27
_diffrn_reflns_number 24189
_diffrn_reflns_theta_full 25.00
_diffrn_reflns_theta_max 25.00
_diffrn_reflns_theta_min 1.53
_exptl_absorpt_coefficient_mu 1.295
_exptl_absorpt_correction_T_max 0.6059
_exptl_absorpt_correction_T_min 0.5753
_exptl_absorpt_correction_type empirical
_exptl_absorpt_process_details 'SADABS (Sheldrick, 2008)'
_exptl_crystal_colour Yellow-brown
_exptl_crystal_density_diffrn 1.016
_exptl_crystal_density_method 'not measured'
_exptl_crystal_description Block
_exptl_crystal_F_000 1492
_exptl_crystal_size_max 0.48
_exptl_crystal_size_mid 0.45
_exptl_crystal_size_min 0.43
_platon_squeeze_details
;
Three disorder Benzene molecules per formual unit of
[(PhNCN)YH(THF)]2(PhCHCCCHPh)were not modelled and the disordered
density was taken into accountusing the SQUEEZE/PLATON procedure.
(Sluis, P. van der; Spek, A. L. Acta Crystallogr.
1990, A46, 194?01) as implemented in PLATON (Spek, A.L. Acta
Crystallogr. 1990, A46, C34; Spek, A.L. J. Appl. Cryst. 2003, 36, 7?3.
PLATON - a multipurpose crystallographic tool. Utrecht University,
Utrecht, The Netherlands).
;
_refine_diff_density_max 0.524
_refine_diff_density_min -0.322
_refine_diff_density_rms 0.067
_refine_ls_extinction_method none
_refine_ls_goodness_of_fit_ref 0.944
_refine_ls_hydrogen_treatment mixed
_refine_ls_matrix_type full
_refine_ls_number_parameters 867
_refine_ls_number_reflns 15874
_refine_ls_number_restraints 0
_refine_ls_restrained_S_all 0.944
_refine_ls_R_factor_all 0.0727
_refine_ls_R_factor_gt 0.0475
_refine_ls_shift/su_max 0.001
_refine_ls_shift/su_mean 0.000
_refine_ls_structure_factor_coef Fsqd
_refine_ls_weighting_details 'calc w=1/[\s^2^(Fo^2^)+(0.0611P)^2^+0.0000P] where P=(Fo^2^+2Fc^2^)/3'
_refine_ls_weighting_scheme calc
_refine_ls_wR_factor_gt 0.1089
_refine_ls_wR_factor_ref 0.1171
_reflns_number_gt 11144
_reflns_number_total 15874
_reflns_threshold_expression >2sigma(I)
_cod_data_source_file c2sc20300f.txt
_cod_data_source_block 5-Y
_cod_depositor_comments
;
The following automatic conversions were performed:

'_symmetry_cell_setting' value 'Triclinic' changed to 'triclinic'
according to
/usr/data/users/saulius/automatic-downloads/retrospective/RSC/lib/dictionaries/cif_core.dic
dictionary named 'cif_core.dic' version 2.4.2 from 2011-04-26.

Automatic conversion script
Id: cif_fix_values 2281 2013-09-26 08:29:07Z andrius 
;
_cod_original_cell_volume 4601.5(17)
_cod_original_sg_symbol_H-M P-1
_cod_database_code 1515056

loop_
_symmetry_equiv_pos_as_xyz
'x, y, z'
'-x, -y, -z'

loop_
_atom_site_label
_atom_site_type_symbol
_atom_site_fract_x
_atom_site_fract_y
_atom_site_fract_z
_atom_site_U_iso_or_equiv
_atom_site_adp_type
_atom_site_occupancy
_atom_site_symmetry_multiplicity
_atom_site_calc_flag
_atom_site_refinement_flags
_atom_site_disorder_assembly
_atom_site_disorder_group
C3 C 0.3757(2) 0.1445(2) 0.38631(14) 0.0302(7) Uani 1 1 d . . .
C4 C 0.4444(2) 0.0950(2) 0.36530(13) 0.0302(7) Uani 1 1 d . B .
C5 C 0.5203(2) 0.08015(19) 0.34567(14) 0.0314(7) Uani 1 1 d . B .
C6 C 0.5920(2) 0.0336(2) 0.32667(15) 0.0325(7) Uani 1 1 d . B .
C7 C 0.6506(2) -0.0142(2) 0.36574(14) 0.0320(7) Uani 1 1 d . . .
C8 C 0.7348(2) -0.0451(2) 0.34895(15) 0.0365(8) Uani 1 1 d . . .
H8 H 0.7529 -0.0361 0.3113 0.044 Uiso 1 1 calc R . .
C9 C 0.7914(3) -0.0883(2) 0.38598(18) 0.0479(9) Uani 1 1 d . . .
H9 H 0.8483 -0.1079 0.3735 0.057 Uiso 1 1 calc R . .
C10 C 0.7676(3) -0.1035(2) 0.44036(17) 0.0504(10) Uani 1 1 d . . .
H10 H 0.8073 -0.1332 0.4657 0.060 Uiso 1 1 calc R . .
C11 C 0.6845(3) -0.0748(2) 0.45742(16) 0.0484(9) Uani 1 1 d . . .
H11 H 0.6663 -0.0857 0.4947 0.058 Uiso 1 1 calc R . .
C12 C 0.6274(2) -0.0304(2) 0.42120(14) 0.0372(8) Uani 1 1 d . . .
H12 H 0.5712 -0.0104 0.4344 0.045 Uiso 1 1 calc R . .
C13 C 0.4075(2) 0.22780(19) 0.43072(13) 0.0284(7) Uani 1 1 d . . .
C14 C 0.5056(3) 0.2762(2) 0.44318(14) 0.0383(8) Uani 1 1 d . . .
H14 H 0.5550 0.2546 0.4232 0.046 Uiso 1 1 calc R . .
C15 C 0.5326(3) 0.3556(2) 0.48426(16) 0.0474(9) Uani 1 1 d . . .
H15 H 0.5997 0.3884 0.4914 0.057 Uiso 1 1 calc R . .
C16 C 0.4627(3) 0.3875(2) 0.51502(16) 0.0460(9) Uani 1 1 d . . .
H16 H 0.4818 0.4415 0.5436 0.055 Uiso 1 1 calc R . .
C17 C 0.3653(3) 0.3405(2) 0.50380(15) 0.0438(9) Uani 1 1 d . . .
H17 H 0.3168 0.3614 0.5249 0.053 Uiso 1 1 calc R . .
C18 C 0.3384(2) 0.2626(2) 0.46169(14) 0.0345(8) Uani 1 1 d . . .
H18 H 0.2704 0.2316 0.4535 0.041 Uiso 1 1 calc R . .
C19 C 0.3318(3) -0.1033(3) 0.39569(18) 0.0577(11) Uani 1 1 d . B .
H19A H 0.2575 -0.1155 0.3881 0.069 Uiso 1 1 calc R . .
H19B H 0.3567 -0.0383 0.4109 0.069 Uiso 1 1 calc R . .
C20 C 0.3704(3) -0.1583(3) 0.43941(18) 0.0645(12) Uani 1 1 d . . .
H20A H 0.3295 -0.1640 0.4715 0.077 Uiso 1 1 calc R A 1
H20B H 0.4417 -0.1344 0.4575 0.077 Uiso 1 1 calc R A 1
C21 C 0.4020(15) -0.2305(13) 0.4087(8) 0.060(3) Uani 0.487(18) 1 d P B 2
H21A H 0.3581 -0.2880 0.4112 0.072 Uiso 0.487(18) 1 calc PR B 2
H21B H 0.4717 -0.2323 0.4263 0.072 Uiso 0.487(18) 1 calc PR B 2
C21' C 0.3557(14) -0.2513(12) 0.3936(8) 0.060(3) Uani 0.513(18) 1 d P B 1
H21C H 0.3946 -0.2937 0.4105 0.072 Uiso 0.513(18) 1 calc PR B 1
H21D H 0.2841 -0.2809 0.3817 0.072 Uiso 0.513(18) 1 calc PR B 1
C22 C 0.3962(4) -0.2168(3) 0.34444(19) 0.0696(13) Uani 1 1 d . . .
H22A H 0.4701 -0.2107 0.3514 0.083 Uiso 1 1 calc R B 1
H22B H 0.3680 -0.2588 0.3064 0.083 Uiso 1 1 calc R B 1
C23 C 0.6027(3) 0.2583(3) 0.2843(2) 0.0559(10) Uani 1 1 d . . .
H23A H 0.6052 0.2181 0.2468 0.067 Uiso 1 1 calc R . .
H23B H 0.6306 0.2325 0.3191 0.067 Uiso 1 1 calc R . .
C24 C 0.6599(3) 0.3520(3) 0.2853(2) 0.0783(14) Uani 1 1 d . . .
H24A H 0.7317 0.3582 0.3027 0.094 Uiso 1 1 calc R . .
H24B H 0.6547 0.3677 0.2445 0.094 Uiso 1 1 calc R . .
C25 C 0.6097(4) 0.4093(3) 0.3242(2) 0.0775(15) Uani 1 1 d . . .
H25A H 0.6198 0.4718 0.3158 0.093 Uiso 1 1 calc R . .
H25B H 0.6346 0.4103 0.3672 0.093 Uiso 1 1 calc R . .
C26 C 0.5014(3) 0.3636(2) 0.30679(18) 0.0539(10) Uani 1 1 d . . .
H26A H 0.4663 0.3713 0.3415 0.065 Uiso 1 1 calc R . .
H26B H 0.4676 0.3895 0.2739 0.065 Uiso 1 1 calc R . .
C27 C 0.4222(2) -0.19257(19) 0.17507(13) 0.0254(7) Uani 1 1 d . B .
C28 C 0.4208(2) -0.27582(19) 0.13150(13) 0.0297(7) Uani 1 1 d . . .
C29 C 0.4911(3) -0.2811(2) 0.09352(14) 0.0370(8) Uani 1 1 d . . .
H29 H 0.5419 -0.2301 0.0939 0.044 Uiso 1 1 calc R . .
C30 C 0.4869(3) -0.3611(2) 0.05507(15) 0.0481(10) Uani 1 1 d . . .
H30 H 0.5343 -0.3642 0.0288 0.058 Uiso 1 1 calc R . .
C31 C 0.4150(3) -0.4356(2) 0.05469(16) 0.0501(10) Uani 1 1 d . . .
H31 H 0.4128 -0.4899 0.0282 0.060 Uiso 1 1 calc R . .
C32 C 0.3466(3) -0.4318(2) 0.09241(16) 0.0457(9) Uani 1 1 d . . .
H32 H 0.2976 -0.4839 0.0925 0.055 Uiso 1 1 calc R . .
C33 C 0.3481(2) -0.3528(2) 0.13042(15) 0.0371(8) Uani 1 1 d . . .
H33 H 0.2995 -0.3507 0.1560 0.045 Uiso 1 1 calc R . .
C34 C 0.2482(2) -0.19090(18) 0.14127(13) 0.0267(7) Uani 1 1 d . . .
C35 C 0.2463(2) -0.17178(19) 0.08233(14) 0.0341(8) Uani 1 1 d . . .
C36 C 0.3361(3) -0.1189(2) 0.06258(14) 0.0367(8) Uani 1 1 d . . .
H36 H 0.3969 -0.1192 0.0925 0.044 Uiso 1 1 calc R . .
C37 C 0.3256(3) -0.0209(2) 0.06289(17) 0.0506(10) Uani 1 1 d . . .
H37A H 0.3845 0.0124 0.0503 0.076 Uiso 1 1 calc R . .
H37B H 0.3207 0.0064 0.1035 0.076 Uiso 1 1 calc R . .
H37C H 0.2650 -0.0187 0.0350 0.076 Uiso 1 1 calc R . .
C38 C 0.3537(3) -0.1597(2) 0.00076(16) 0.0573(11) Uani 1 1 d . . .
H38A H 0.4126 -0.1228 -0.0095 0.086 Uiso 1 1 calc R . .
H38B H 0.2946 -0.1613 -0.0295 0.086 Uiso 1 1 calc R . .
H38C H 0.3652 -0.2211 0.0017 0.086 Uiso 1 1 calc R . .
C39 C 0.1564(3) -0.1971(2) 0.04247(15) 0.0444(9) Uani 1 1 d . . .
H39 H 0.1546 -0.1851 0.0026 0.053 Uiso 1 1 calc R . .
C40 C 0.0703(3) -0.2386(2) 0.05850(18) 0.0526(10) Uani 1 1 d . . .
H40 H 0.0102 -0.2562 0.0298 0.063 Uiso 1 1 calc R . .
C41 C 0.0710(3) -0.2547(2) 0.11646(17) 0.0451(9) Uani 1 1 d . . .
H41 H 0.0106 -0.2822 0.1278 0.054 Uiso 1 1 calc R . .
C42 C 0.1598(2) -0.2312(2) 0.15886(15) 0.0339(8) Uani 1 1 d . . .
C43 C 0.1571(2) -0.2488(2) 0.22171(16) 0.0410(8) Uani 1 1 d . . .
H43 H 0.2283 -0.2418 0.2420 0.049 Uiso 1 1 calc R . .
C44 C 0.1112(3) -0.1805(3) 0.25683(19) 0.0596(11) Uani 1 1 d . . .
H44A H 0.1109 -0.1937 0.2977 0.089 Uiso 1 1 calc R . .
H44B H 0.0421 -0.1835 0.2370 0.089 Uiso 1 1 calc R . .
H44C H 0.1506 -0.1200 0.2586 0.089 Uiso 1 1 calc R . .
C45 C 0.1036(4) -0.3431(3) 0.2252(2) 0.0721(13) Uani 1 1 d . . .
H45A H 0.1052 -0.3499 0.2674 0.108 Uiso 1 1 calc R . .
H45B H 0.1374 -0.3875 0.2056 0.108 Uiso 1 1 calc R . .
H45C H 0.0338 -0.3527 0.2049 0.108 Uiso 1 1 calc R . .
C46 C 0.6034(2) -0.1619(2) 0.20679(13) 0.0290(7) Uani 1 1 d . . .
C47 C 0.6348(2) -0.2377(2) 0.22654(14) 0.0356(8) Uani 1 1 d . . .
C48 C 0.5701(2) -0.3052(2) 0.25390(14) 0.0356(8) Uani 1 1 d . . .
H48 H 0.5018 -0.2897 0.2501 0.043 Uiso 1 1 calc R . .
C49 C 0.6088(3) -0.2998(3) 0.32093(16) 0.0514(10) Uani 1 1 d . . .
H49A H 0.5648 -0.3445 0.3371 0.077 Uiso 1 1 calc R . .
H49B H 0.6095 -0.2394 0.3421 0.077 Uiso 1 1 calc R . .
H49C H 0.6771 -0.3120 0.3265 0.077 Uiso 1 1 calc R . .
C50 C 0.5574(3) -0.4026(2) 0.22143(17) 0.0498(10) Uani 1 1 d . . .
H50A H 0.5147 -0.4433 0.2411 0.075 Uiso 1 1 calc R . .
H50B H 0.6234 -0.4195 0.2230 0.075 Uiso 1 1 calc R . .
H50C H 0.5262 -0.4070 0.1794 0.075 Uiso 1 1 calc R . .
C51 C 0.7315(3) -0.2497(2) 0.22126(17) 0.0462(9) Uani 1 1 d . . .
H51 H 0.7534 -0.3011 0.2336 0.055 Uiso 1 1 calc R . .
C52 C 0.7963(3) -0.1894(3) 0.19866(18) 0.0525(10) Uani 1 1 d . . .
H52 H 0.8620 -0.1993 0.1955 0.063 Uiso 1 1 calc R . .
C53 C 0.7660(3) -0.1149(2) 0.18075(16) 0.0450(9) Uani 1 1 d . . .
H53 H 0.8111 -0.0734 0.1652 0.054 Uiso 1 1 calc R . .
C54 C 0.6703(2) -0.0987(2) 0.18487(15) 0.0368(8) Uani 1 1 d . . .
C55 C 0.6394(3) -0.0163(2) 0.16280(16) 0.0420(9) Uani 1 1 d . . .
H55 H 0.5757 -0.0082 0.1773 0.050 Uiso 1 1 calc R . .
C56 C 0.7175(3) 0.0699(2) 0.1871(2) 0.0601(11) Uani 1 1 d . . .
H56A H 0.6938 0.1210 0.1721 0.090 Uiso 1 1 calc R . .
H56B H 0.7810 0.0637 0.1738 0.090 Uiso 1 1 calc R . .
H56C H 0.7279 0.0805 0.2311 0.090 Uiso 1 1 calc R . .
C57 C 0.6187(3) -0.0299(3) 0.09420(18) 0.0614(11) Uani 1 1 d . . .
H57A H 0.5987 0.0239 0.0811 0.092 Uiso 1 1 calc R . .
H57B H 0.5645 -0.0823 0.0788 0.092 Uiso 1 1 calc R . .
H57C H 0.6796 -0.0400 0.0788 0.092 Uiso 1 1 calc R . .
C58 C 0.2033(2) 0.23718(18) 0.22760(13) 0.0252(7) Uani 1 1 d . . .
C59 C 0.1303(2) 0.2913(2) 0.20359(13) 0.0323(7) Uani 1 1 d . . .
C60 C 0.1588(3) 0.3529(2) 0.16658(15) 0.0444(9) Uani 1 1 d . . .
H60 H 0.2239 0.3592 0.1562 0.053 Uiso 1 1 calc R . .
C61 C 0.0939(4) 0.4050(3) 0.14485(17) 0.0598(11) Uani 1 1 d . . .
H61 H 0.1147 0.4474 0.1201 0.072 Uiso 1 1 calc R . .
C62 C -0.0004(4) 0.3959(3) 0.15877(18) 0.0639(13) Uani 1 1 d . . .
H62 H -0.0446 0.4323 0.1439 0.077 Uiso 1 1 calc R . .
C63 C -0.0315(3) 0.3348(3) 0.19397(18) 0.0557(11) Uani 1 1 d . . .
H63 H -0.0979 0.3277 0.2025 0.067 Uiso 1 1 calc R . .
C64 C 0.0342(2) 0.2824(2) 0.21759(15) 0.0392(8) Uani 1 1 d . . .
H64 H 0.0132 0.2412 0.2430 0.047 Uiso 1 1 calc R . .
C65 C 0.2431(2) 0.18909(19) 0.12987(13) 0.0294(7) Uani 1 1 d . . .
C66 C 0.3211(2) 0.22286(19) 0.09987(14) 0.0330(7) Uani 1 1 d . . .
C67 C 0.4243(2) 0.2715(2) 0.13422(15) 0.0370(8) Uani 1 1 d . . .
H67 H 0.4231 0.2712 0.1779 0.044 Uiso 1 1 calc R . .
C68 C 0.5058(3) 0.2225(3) 0.1178(2) 0.0760(14) Uani 1 1 d . . .
H68A H 0.5709 0.2555 0.1404 0.114 Uiso 1 1 calc R . .
H68B H 0.5066 0.2188 0.0747 0.114 Uiso 1 1 calc R . .
H68C H 0.4926 0.1616 0.1277 0.114 Uiso 1 1 calc R . .
C69 C 0.4489(4) 0.3692(2) 0.1257(2) 0.0726(13) Uani 1 1 d . . .
H69A H 0.3957 0.4001 0.1368 0.109 Uiso 1 1 calc R . .
H69B H 0.4541 0.3719 0.0836 0.109 Uiso 1 1 calc R . .
H69C H 0.5129 0.3988 0.1513 0.109 Uiso 1 1 calc R . .
C70 C 0.3025(3) 0.2118(2) 0.03777(15) 0.0460(9) Uani 1 1 d . . .
H70 H 0.3543 0.2349 0.0173 0.055 Uiso 1 1 calc R . .
C71 C 0.2114(3) 0.1684(2) 0.00512(16) 0.0520(10) Uani 1 1 d . . .
H71 H 0.1996 0.1632 -0.0374 0.062 Uiso 1 1 calc R . .
C72 C 0.1368(3) 0.1322(2) 0.03433(15) 0.0440(9) Uani 1 1 d . . .
H72 H 0.0742 0.1011 0.0113 0.053 Uiso 1 1 calc R . .
C73 C 0.1509(2) 0.1401(2) 0.09663(14) 0.0340(8) Uani 1 1 d . . .
C74 C 0.0698(2) 0.0907(2) 0.12544(15) 0.0367(8) Uani 1 1 d . . .
H74 H 0.0814 0.1193 0.1686 0.044 Uiso 1 1 calc R . .
C75 C -0.0360(3) 0.0977(3) 0.09798(18) 0.0595(11) Uani 1 1 d . . .
H75A H -0.0846 0.0653 0.1188 0.089 Uiso 1 1 calc R . .
H75B H -0.0496 0.0712 0.0553 0.089 Uiso 1 1 calc R . .
H75C H -0.0418 0.1612 0.1022 0.089 Uiso 1 1 calc R . .
C76 C 0.0795(3) -0.0078(2) 0.1237(2) 0.0601(11) Uani 1 1 d . . .
H76A H 0.0269 -0.0390 0.1425 0.090 Uiso 1 1 calc R . .
H76B H 0.1455 -0.0106 0.1456 0.090 Uiso 1 1 calc R . .
H76C H 0.0724 -0.0370 0.0819 0.090 Uiso 1 1 calc R . .
C77 C 0.1646(2) 0.2547(2) 0.32953(13) 0.0281(7) Uani 1 1 d . . .
C78 C 0.1785(2) 0.3469(2) 0.35317(13) 0.0336(7) Uani 1 1 d . . .
C79 C 0.2469(2) 0.4207(2) 0.33247(14) 0.0339(8) Uani 1 1 d . . .
H79 H 0.2768 0.3918 0.2992 0.041 Uiso 1 1 calc R . .
C80 C 0.3335(3) 0.4690(2) 0.38293(16) 0.0489(9) Uani 1 1 d . . .
H80A H 0.3767 0.5159 0.3680 0.073 Uiso 1 1 calc R . .
H80B H 0.3728 0.4254 0.3963 0.073 Uiso 1 1 calc R . .
H80C H 0.3063 0.4966 0.4167 0.073 Uiso 1 1 calc R . .
C81 C 0.1924(3) 0.4904(2) 0.30814(16) 0.0478(9) Uani 1 1 d . . .
H81A H 0.2404 0.5357 0.2950 0.072 Uiso 1 1 calc R . .
H81B H 0.1618 0.5196 0.3397 0.072 Uiso 1 1 calc R . .
H81C H 0.1400 0.4606 0.2740 0.072 Uiso 1 1 calc R . .
C82 C 0.1268(3) 0.3707(2) 0.39940(15) 0.0427(9) Uani 1 1 d . . .
H82 H 0.1347 0.4325 0.4160 0.051 Uiso 1 1 calc R . .
C83 C 0.0647(3) 0.3077(3) 0.42181(16) 0.0498(10) Uani 1 1 d . . .
H83 H 0.0297 0.3259 0.4529 0.060 Uiso 1 1 calc R . .
C84 C 0.0540(3) 0.2180(2) 0.39867(15) 0.0433(9) Uani 1 1 d . . .
H84 H 0.0114 0.1745 0.4143 0.052 Uiso 1 1 calc R . .
C85 C 0.1038(2) 0.1893(2) 0.35317(13) 0.0315(7) Uani 1 1 d . . .
C86 C 0.0875(2) 0.0888(2) 0.32927(15) 0.0375(8) Uani 1 1 d . . .
H86 H 0.1436 0.0788 0.3072 0.045 Uiso 1 1 calc R . .
C87 C -0.0111(3) 0.0576(2) 0.28446(17) 0.0573(11) Uani 1 1 d . . .
H87A H -0.0199 -0.0070 0.2694 0.086 Uiso 1 1 calc R . .
H87B H -0.0092 0.0911 0.2508 0.086 Uiso 1 1 calc R . .
H87C H -0.0673 0.0687 0.3045 0.086 Uiso 1 1 calc R . .
C88 C 0.0885(3) 0.0308(2) 0.37869(17) 0.0495(9) Uani 1 1 d . . .
H88A H 0.0785 -0.0328 0.3606 0.074 Uiso 1 1 calc R . .
H88B H 0.0344 0.0396 0.4012 0.074 Uiso 1 1 calc R . .
H88C H 0.1532 0.0483 0.4059 0.074 Uiso 1 1 calc R . .
N1 N 0.33824(18) -0.16400(15) 0.18425(10) 0.0262(6) Uani 1 1 d . B .
N2 N 0.50555(18) -0.14443(15) 0.21026(11) 0.0276(6) Uani 1 1 d . B .
N3 N 0.26244(18) 0.20005(15) 0.19382(10) 0.0254(5) Uani 1 1 d . . .
N4 N 0.21846(17) 0.22290(15) 0.28425(10) 0.0260(6) Uani 1 1 d . . .
O1 O 0.37006(17) -0.13077(14) 0.34078(10) 0.0402(6) Uani 1 1 d . B .
O2 O 0.50048(15) 0.26938(13) 0.28739(10) 0.0379(5) Uani 1 1 d . . .
Y1 Y 0.41962(2) -0.049720(18) 0.266803(13) 0.02552(9) Uani 1 1 d . . .
Y2 Y 0.35889(2) 0.153656(18) 0.275429(12) 0.02489(9) Uani 1 1 d . B .
H2 H 0.291(2) 0.0121(19) 0.2639(13) 0.040(9) Uiso 1 1 d . . .
H1 H 0.437(2) 0.0668(18) 0.2237(13) 0.039(9) Uiso 1 1 d . . .
H6 H 0.618(2) 0.053(2) 0.2957(14) 0.033(9) Uiso 1 1 d . . .
H3 H 0.310(3) 0.110(2) 0.3863(15) 0.047(10) Uiso 1 1 d . . .

loop_
_atom_site_aniso_label
_atom_site_aniso_U_11
_atom_site_aniso_U_22
_atom_site_aniso_U_33
_atom_site_aniso_U_23
_atom_site_aniso_U_13
_atom_site_aniso_U_12
C3 0.0267(18) 0.0321(17) 0.0319(18) 0.0051(14) 0.0051(14) 0.0064(15)
C4 0.0301(18) 0.0323(17) 0.0280(17) 0.0110(14) -0.0032(14) 0.0074(14)
C5 0.0322(19) 0.0274(17) 0.0319(18) 0.0041(14) 0.0021(14) 0.0013(14)
C6 0.0310(18) 0.0362(18) 0.0318(19) 0.0094(15) 0.0070(15) 0.0062(15)
C7 0.0244(17) 0.0304(17) 0.0371(19) 0.0023(14) 0.0015(14) -0.0001(14)
C8 0.0354(19) 0.0382(18) 0.0338(19) 0.0048(15) 0.0027(15) 0.0055(16)
C9 0.035(2) 0.046(2) 0.062(3) 0.0074(19) 0.0016(18) 0.0125(17)
C10 0.053(2) 0.052(2) 0.045(2) 0.0128(18) -0.0057(18) 0.0147(19)
C11 0.055(2) 0.056(2) 0.036(2) 0.0154(18) 0.0045(18) 0.010(2)
C12 0.0351(19) 0.0407(19) 0.0356(19) 0.0069(15) 0.0055(15) 0.0066(16)
C13 0.0343(18) 0.0298(16) 0.0212(16) 0.0093(13) -0.0018(13) 0.0074(14)
C14 0.036(2) 0.044(2) 0.0332(19) 0.0055(16) -0.0014(15) 0.0081(16)
C15 0.042(2) 0.043(2) 0.046(2) 0.0060(17) -0.0096(18) -0.0042(18)
C16 0.059(3) 0.0366(19) 0.035(2) 0.0013(16) -0.0100(18) 0.0083(19)
C17 0.057(2) 0.042(2) 0.034(2) 0.0037(16) 0.0022(17) 0.0200(19)
C18 0.0376(19) 0.0342(18) 0.0317(18) 0.0072(15) 0.0014(14) 0.0093(15)
C19 0.081(3) 0.049(2) 0.060(3) 0.021(2) 0.044(2) 0.024(2)
C20 0.075(3) 0.080(3) 0.049(3) 0.027(2) 0.031(2) 0.014(2)
C21 0.074(10) 0.061(7) 0.055(8) 0.030(6) 0.020(7) 0.019(8)
C21' 0.074(10) 0.061(7) 0.055(8) 0.030(6) 0.020(7) 0.019(8)
C22 0.115(4) 0.058(3) 0.053(3) 0.024(2) 0.020(2) 0.050(3)
C23 0.029(2) 0.060(2) 0.081(3) 0.021(2) 0.0124(19) 0.0030(18)
C24 0.051(3) 0.074(3) 0.099(4) 0.028(3) 0.006(3) -0.023(2)
C25 0.088(4) 0.043(2) 0.083(3) 0.019(2) -0.017(3) -0.018(2)
C26 0.066(3) 0.0287(19) 0.063(3) 0.0093(17) 0.000(2) 0.0051(18)
C27 0.0291(17) 0.0272(16) 0.0238(16) 0.0111(13) 0.0099(13) 0.0058(14)
C28 0.0341(18) 0.0259(16) 0.0303(17) 0.0053(13) 0.0033(14) 0.0109(14)
C29 0.048(2) 0.0368(18) 0.0301(18) 0.0074(15) 0.0076(15) 0.0169(16)
C30 0.075(3) 0.044(2) 0.034(2) 0.0072(17) 0.0164(18) 0.027(2)
C31 0.072(3) 0.037(2) 0.040(2) -0.0012(17) -0.003(2) 0.025(2)
C32 0.049(2) 0.0306(19) 0.052(2) 0.0006(17) -0.0062(18) 0.0093(17)
C33 0.0342(19) 0.0330(18) 0.045(2) 0.0080(15) 0.0028(15) 0.0101(15)
C34 0.0302(17) 0.0185(15) 0.0315(17) 0.0028(13) 0.0033(13) 0.0078(13)
C35 0.044(2) 0.0254(16) 0.0339(19) 0.0021(14) 0.0020(15) 0.0168(15)
C36 0.046(2) 0.0369(18) 0.0334(19) 0.0132(15) 0.0090(15) 0.0165(16)
C37 0.059(3) 0.041(2) 0.059(3) 0.0139(18) 0.018(2) 0.0162(18)
C38 0.088(3) 0.050(2) 0.043(2) 0.0098(18) 0.024(2) 0.025(2)
C39 0.053(2) 0.044(2) 0.033(2) 0.0046(16) -0.0064(17) 0.0141(19)
C40 0.046(2) 0.048(2) 0.055(3) 0.0031(19) -0.0187(19) 0.0112(19)
C41 0.033(2) 0.0343(19) 0.062(3) 0.0108(17) -0.0064(17) -0.0002(16)
C42 0.0290(18) 0.0306(17) 0.043(2) 0.0129(15) 0.0007(15) 0.0078(14)
C43 0.0274(18) 0.045(2) 0.052(2) 0.0206(17) 0.0061(16) 0.0033(16)
C44 0.058(3) 0.063(3) 0.062(3) 0.017(2) 0.022(2) 0.011(2)
C45 0.081(3) 0.052(3) 0.091(4) 0.034(2) 0.026(3) 0.008(2)
C46 0.0268(17) 0.0318(17) 0.0282(17) 0.0032(13) 0.0056(13) 0.0060(14)
C47 0.038(2) 0.0365(18) 0.0320(18) 0.0047(15) 0.0005(15) 0.0124(16)
C48 0.0378(19) 0.0331(18) 0.0389(19) 0.0101(15) 0.0032(15) 0.0148(15)
C49 0.055(2) 0.062(2) 0.041(2) 0.0161(18) 0.0038(18) 0.021(2)
C50 0.054(2) 0.042(2) 0.057(2) 0.0129(18) 0.0061(19) 0.0193(18)
C51 0.032(2) 0.050(2) 0.060(2) 0.0122(19) 0.0036(17) 0.0193(18)
C52 0.028(2) 0.065(3) 0.067(3) 0.005(2) 0.0098(18) 0.0211(19)
C53 0.031(2) 0.053(2) 0.052(2) 0.0087(18) 0.0179(17) 0.0040(17)
C54 0.0352(19) 0.0416(19) 0.0363(19) 0.0073(15) 0.0110(15) 0.0101(16)
C55 0.042(2) 0.043(2) 0.050(2) 0.0182(17) 0.0234(17) 0.0130(17)
C56 0.062(3) 0.047(2) 0.081(3) 0.017(2) 0.040(2) 0.011(2)
C57 0.069(3) 0.060(3) 0.064(3) 0.031(2) 0.019(2) 0.014(2)
C58 0.0232(16) 0.0235(15) 0.0265(17) 0.0023(13) 0.0017(12) 0.0020(13)
C59 0.040(2) 0.0348(18) 0.0228(16) -0.0007(14) -0.0005(14) 0.0185(15)
C60 0.063(2) 0.044(2) 0.034(2) 0.0112(16) 0.0125(17) 0.0266(19)
C61 0.089(3) 0.062(3) 0.041(2) 0.0182(19) 0.009(2) 0.043(3)
C62 0.079(3) 0.067(3) 0.048(3) 0.005(2) -0.015(2) 0.048(3)
C63 0.043(2) 0.067(3) 0.054(3) -0.011(2) -0.0052(19) 0.029(2)
C64 0.036(2) 0.044(2) 0.0351(19) -0.0009(15) -0.0027(15) 0.0145(16)
C65 0.042(2) 0.0280(16) 0.0226(16) 0.0071(13) 0.0069(14) 0.0169(15)
C66 0.048(2) 0.0264(16) 0.0305(18) 0.0090(14) 0.0150(15) 0.0135(15)
C67 0.045(2) 0.0332(18) 0.0376(19) 0.0109(15) 0.0208(16) 0.0059(16)
C68 0.051(3) 0.066(3) 0.108(4) 0.003(3) 0.016(3) 0.013(2)
C69 0.081(3) 0.040(2) 0.092(4) 0.013(2) 0.011(3) 0.004(2)
C70 0.071(3) 0.043(2) 0.031(2) 0.0075(16) 0.0212(19) 0.018(2)
C71 0.083(3) 0.054(2) 0.0231(19) 0.0106(17) 0.010(2) 0.022(2)
C72 0.058(2) 0.042(2) 0.0290(19) -0.0008(16) -0.0036(17) 0.0180(18)
C73 0.042(2) 0.0283(17) 0.0318(18) 0.0017(14) 0.0021(15) 0.0125(15)
C74 0.0350(19) 0.0354(18) 0.0344(19) -0.0031(15) -0.0011(15) 0.0051(15)
C75 0.041(2) 0.080(3) 0.053(3) -0.001(2) -0.0007(18) 0.018(2)
C76 0.060(3) 0.039(2) 0.084(3) 0.010(2) 0.024(2) 0.0081(19)
C77 0.0255(17) 0.0378(18) 0.0206(16) 0.0026(13) 0.0013(12) 0.0090(14)
C78 0.0352(19) 0.0386(18) 0.0258(17) 0.0032(14) -0.0002(14) 0.0099(15)
C79 0.0390(19) 0.0333(17) 0.0283(17) 0.0031(14) 0.0011(14) 0.0095(15)
C80 0.053(2) 0.043(2) 0.043(2) 0.0021(17) -0.0041(17) 0.0026(18)
C81 0.057(2) 0.038(2) 0.048(2) 0.0036(17) 0.0020(18) 0.0153(18)
C82 0.047(2) 0.046(2) 0.036(2) -0.0028(16) 0.0090(16) 0.0178(18)
C83 0.056(2) 0.065(3) 0.037(2) 0.0042(19) 0.0235(18) 0.025(2)
C84 0.037(2) 0.050(2) 0.044(2) 0.0074(17) 0.0147(16) 0.0046(17)
C85 0.0257(17) 0.0408(18) 0.0283(17) 0.0053(14) 0.0068(13) 0.0059(15)
C86 0.0310(19) 0.0410(19) 0.041(2) 0.0054(16) 0.0131(15) 0.0040(15)
C87 0.056(3) 0.050(2) 0.056(3) 0.0074(19) -0.002(2) -0.007(2)
C88 0.051(2) 0.045(2) 0.056(2) 0.0137(18) 0.0152(19) 0.0087(18)
N1 0.0270(14) 0.0272(13) 0.0258(14) 0.0060(11) 0.0037(11) 0.0090(11)
N2 0.0255(14) 0.0280(13) 0.0316(14) 0.0076(11) 0.0071(11) 0.0079(11)
N3 0.0291(14) 0.0269(13) 0.0224(13) 0.0057(10) 0.0051(11) 0.0096(11)
N4 0.0274(14) 0.0310(14) 0.0209(13) 0.0052(11) 0.0056(10) 0.0072(11)
O1 0.0534(15) 0.0366(13) 0.0384(13) 0.0124(10) 0.0189(11) 0.0159(11)
O2 0.0291(12) 0.0317(12) 0.0529(15) 0.0112(10) 0.0054(10) 0.0036(10)
Y1 0.02685(17) 0.02520(16) 0.02610(17) 0.00612(12) 0.00541(12) 0.00726(13)
Y2 0.02439(17) 0.02438(16) 0.02669(17) 0.00597(12) 0.00424(12) 0.00570(12)

loop_
_atom_type_symbol
_atom_type_description
_atom_type_scat_dispersion_real
_atom_type_scat_dispersion_imag
_atom_type_scat_source
C C 0.0033 0.0016 'International Tables Vol C Tables 4.2.6.8 and 6.1.1.4'
H H 0.0000 0.0000 'International Tables Vol C Tables 4.2.6.8 and 6.1.1.4'
N N 0.0061 0.0033 'International Tables Vol C Tables 4.2.6.8 and 6.1.1.4'
O O 0.0106 0.0060 'International Tables Vol C Tables 4.2.6.8 and 6.1.1.4'
Y Y -2.7962 3.5667 'International Tables Vol C Tables 4.2.6.8 and 6.1.1.4'

loop_
_geom_angle_atom_site_label_1
_geom_angle_atom_site_label_2
_geom_angle_atom_site_label_3
_geom_angle
C4 C3 C13 122.3(3)
C4 C3 Y2 75.06(17)
C13 C3 Y2 119.5(2)
C4 C3 H3 115(2)
C13 C3 H3 116(2)
Y2 C3 H3 99(2)
C5 C4 C3 158.6(3)
C5 C4 Y2 98.9(2)
C3 C4 Y2 72.95(17)
C5 C4 Y1 62.25(19)
C3 C4 Y1 131.2(2)
Y2 C4 Y1 75.75(8)
C4 C5 C6 160.1(3)
C4 C5 Y1 92.2(2)
C6 C5 Y1 75.68(18)
C4 C5 Y2 57.13(18)
C6 C5 Y2 130.9(2)
Y1 C5 Y2 73.46(8)
C5 C6 C7 123.0(3)
C5 C6 Y1 72.73(18)
C7 C6 Y1 119.0(2)
C5 C6 H6 113.7(19)
C7 C6 H6 119(2)
Y1 C6 H6 97(2)
C12 C7 C8 116.6(3)
C12 C7 C6 122.5(3)
C8 C7 C6 121.0(3)
C9 C8 C7 121.2(3)
C9 C8 H8 119.4
C7 C8 H8 119.4
C10 C9 C8 121.5(3)
C10 C9 H9 119.3
C8 C9 H9 119.3
C9 C10 C11 118.3(3)
C9 C10 H10 120.9
C11 C10 H10 120.9
C10 C11 C12 121.1(3)
C10 C11 H11 119.4
C12 C11 H11 119.4
C11 C12 C7 121.3(3)
C11 C12 H12 119.4
C7 C12 H12 119.4
C14 C13 C18 116.9(3)
C14 C13 C3 122.6(3)
C18 C13 C3 120.5(3)
C15 C14 C13 121.1(3)
C15 C14 H14 119.5
C13 C14 H14 119.5
C16 C15 C14 120.6(3)
C16 C15 H15 119.7
C14 C15 H15 119.7
C17 C16 C15 119.3(3)
C17 C16 H16 120.3
C15 C16 H16 120.3
C16 C17 C18 119.7(3)
C16 C17 H17 120.2
C18 C17 H17 120.2
C17 C18 C13 122.3(3)
C17 C18 H18 118.9
C13 C18 H18 118.9
O1 C19 C20 105.3(3)
O1 C19 H19A 110.7
C20 C19 H19A 110.7
O1 C19 H19B 110.7
C20 C19 H19B 110.7
H19A C19 H19B 108.8
C21 C20 C19 109.2(8)
C21 C20 C21' 24.8(7)
C19 C20 C21' 97.9(7)
C21 C20 H20A 123.6
C19 C20 H20A 112.2
C21' C20 H20A 112.2
C21 C20 H20B 87.4
C19 C20 H20B 112.2
C21' C20 H20B 112.2
H20A C20 H20B 109.8
C20 C21 C22 107.2(12)
C20 C21 H21A 110.3
C22 C21 H21A 110.3
C20 C21 H21B 110.3
C22 C21 H21B 110.3
H21A C21 H21B 108.5
C22 C21' C20 99.2(10)
C22 C21' H21C 111.9
C20 C21' H21C 111.9
C22 C21' H21D 111.9
C20 C21' H21D 111.9
H21C C21' H21D 109.6
O1 C22 C21' 108.3(8)
O1 C22 C21 107.5(8)
C21' C22 C21 26.5(6)
O1 C22 H22A 110.0
C21' C22 H22A 110.0
C21 C22 H22A 86.3
O1 C22 H22B 110.0
C21' C22 H22B 110.0
C21 C22 H22B 131.2
H22A C22 H22B 108.4
O2 C23 C24 104.7(3)
O2 C23 H23A 110.8
C24 C23 H23A 110.8
O2 C23 H23B 110.8
C24 C23 H23B 110.8
H23A C23 H23B 108.9
C25 C24 C23 103.2(4)
C25 C24 H24A 111.1
C23 C24 H24A 111.1
C25 C24 H24B 111.1
C23 C24 H24B 111.1
H24A C24 H24B 109.1
C24 C25 C26 102.6(3)
C24 C25 H25A 111.2
C26 C25 H25A 111.2
C24 C25 H25B 111.2
C26 C25 H25B 111.2
H25A C25 H25B 109.2
O2 C26 C25 106.5(3)
O2 C26 H26A 110.4
C25 C26 H26A 110.4
O2 C26 H26B 110.4
C25 C26 H26B 110.4
H26A C26 H26B 108.6
N2 C27 N1 114.6(3)
N2 C27 C28 123.3(3)
N1 C27 C28 122.0(3)
N2 C27 Y1 57.35(15)
N1 C27 Y1 57.33(15)
C28 C27 Y1 173.2(2)
C29 C28 C33 118.4(3)
C29 C28 C27 122.8(3)
C33 C28 C27 118.8(3)
C30 C29 C28 119.9(3)
C30 C29 H29 120.0
C28 C29 H29 120.0
C31 C30 C29 120.7(3)
C31 C30 H30 119.6
C29 C30 H30 119.6
C32 C31 C30 119.9(3)
C32 C31 H31 120.0
C30 C31 H31 120.0
C31 C32 C33 120.5(3)
C31 C32 H32 119.7
C33 C32 H32 119.7
C32 C33 C28 120.5(3)
C32 C33 H33 119.8
C28 C33 H33 119.8
C42 C34 C35 120.1(3)
C42 C34 N1 119.5(3)
C35 C34 N1 120.2(3)
C39 C35 C34 118.2(3)
C39 C35 C36 118.9(3)
C34 C35 C36 122.7(3)
C35 C36 C37 110.6(3)
C35 C36 C38 113.2(3)
C37 C36 C38 109.9(3)
C35 C36 H36 107.6
C37 C36 H36 107.6
C38 C36 H36 107.6
C36 C37 H37A 109.5
C36 C37 H37B 109.5
H37A C37 H37B 109.5
C36 C37 H37C 109.5
H37A C37 H37C 109.5
H37B C37 H37C 109.5
C36 C38 H38A 109.5
C36 C38 H38B 109.5
H38A C38 H38B 109.5
C36 C38 H38C 109.5
H38A C38 H38C 109.5
H38B C38 H38C 109.5
C40 C39 C35 122.2(3)
C40 C39 H39 118.9
C35 C39 H39 118.9
C39 C40 C41 119.8(3)
C39 C40 H40 120.1
C41 C40 H40 120.1
C40 C41 C42 120.7(3)
C40 C41 H41 119.6
C42 C41 H41 119.6
C41 C42 C34 118.9(3)
C41 C42 C43 119.1(3)
C34 C42 C43 122.0(3)
C42 C43 C44 111.5(3)
C42 C43 C45 113.9(3)
C44 C43 C45 109.4(3)
C42 C43 H43 107.2
C44 C43 H43 107.2
C45 C43 H43 107.2
C43 C44 H44A 109.5
C43 C44 H44B 109.5
H44A C44 H44B 109.5
C43 C44 H44C 109.5
H44A C44 H44C 109.5
H44B C44 H44C 109.5
C43 C45 H45A 109.5
C43 C45 H45B 109.5
H45A C45 H45B 109.5
C43 C45 H45C 109.5
H45A C45 H45C 109.5
H45B C45 H45C 109.5
C54 C46 C47 120.4(3)
C54 C46 N2 117.7(3)
C47 C46 N2 121.8(3)
C51 C47 C46 118.0(3)
C51 C47 C48 118.4(3)
C46 C47 C48 123.6(3)
C47 C48 C49 111.9(3)
C47 C48 C50 113.2(3)
C49 C48 C50 109.8(3)
C47 C48 H48 107.2
C49 C48 H48 107.2
C50 C48 H48 107.2
C48 C49 H49A 109.5
C48 C49 H49B 109.5
H49A C49 H49B 109.5
C48 C49 H49C 109.5
H49A C49 H49C 109.5
H49B C49 H49C 109.5
C48 C50 H50A 109.5
C48 C50 H50B 109.5
H50A C50 H50B 109.5
C48 C50 H50C 109.5
H50A C50 H50C 109.5
H50B C50 H50C 109.5
C52 C51 C47 121.8(3)
C52 C51 H51 119.1
C47 C51 H51 119.1
C53 C52 C51 119.8(3)
C53 C52 H52 120.1
C51 C52 H52 120.1
C52 C53 C54 121.4(3)
C52 C53 H53 119.3
C54 C53 H53 119.3
C53 C54 C46 118.6(3)
C53 C54 C55 119.2(3)
C46 C54 C55 122.1(3)
C54 C55 C56 112.7(3)
C54 C55 C57 111.0(3)
C56 C55 C57 109.5(3)
C54 C55 H55 107.8
C56 C55 H55 107.8
C57 C55 H55 107.8
C55 C56 H56A 109.5
C55 C56 H56B 109.5
H56A C56 H56B 109.5
C55 C56 H56C 109.5
H56A C56 H56C 109.5
H56B C56 H56C 109.5
C55 C57 H57A 109.5
C55 C57 H57B 109.5
H57A C57 H57B 109.5
C55 C57 H57C 109.5
H57A C57 H57C 109.5
H57B C57 H57C 109.5
N4 C58 N3 113.2(2)
N4 C58 C59 124.3(3)
N3 C58 C59 122.5(3)
N4 C58 Y2 56.50(14)
N3 C58 Y2 57.07(14)
C59 C58 Y2 173.3(2)
C64 C59 C60 118.6(3)
C64 C59 C58 121.8(3)
C60 C59 C58 119.6(3)
C61 C60 C59 120.9(4)
C61 C60 H60 119.6
C59 C60 H60 119.6
C62 C61 C60 120.2(4)
C62 C61 H61 119.9
C60 C61 H61 119.9
C61 C62 C63 120.5(4)
C61 C62 H62 119.7
C63 C62 H62 119.7
C62 C63 C64 120.2(4)
C62 C63 H63 119.9
C64 C63 H63 119.9
C59 C64 C63 119.6(3)
C59 C64 H64 120.2
C63 C64 H64 120.2
C73 C65 C66 120.1(3)
C73 C65 N3 121.0(3)
C66 C65 N3 118.7(3)
C70 C66 C65 118.7(3)
C70 C66 C67 119.6(3)
C65 C66 C67 121.7(3)
C68 C67 C69 110.5(3)
C68 C67 C66 111.4(3)
C69 C67 C66 112.6(3)
C68 C67 H67 107.4
C69 C67 H67 107.4
C66 C67 H67 107.4
C67 C68 H68A 109.5
C67 C68 H68B 109.5
H68A C68 H68B 109.5
C67 C68 H68C 109.5
H68A C68 H68C 109.5
H68B C68 H68C 109.5
C67 C69 H69A 109.5
C67 C69 H69B 109.5
H69A C69 H69B 109.5
C67 C69 H69C 109.5
H69A C69 H69C 109.5
H69B C69 H69C 109.5
C71 C70 C66 121.7(3)
C71 C70 H70 119.2
C66 C70 H70 119.2
C70 C71 C72 119.5(3)
C70 C71 H71 120.2
C72 C71 H71 120.2
C71 C72 C73 121.8(3)
C71 C72 H72 119.1
C73 C72 H72 119.1
C72 C73 C65 118.1(3)
C72 C73 C74 119.0(3)
C65 C73 C74 122.8(3)
C73 C74 C75 113.5(3)
C73 C74 C76 110.2(3)
C75 C74 C76 110.9(3)
C73 C74 H74 107.3
C75 C74 H74 107.3
C76 C74 H74 107.3
C74 C75 H75A 109.5
C74 C75 H75B 109.5
H75A C75 H75B 109.5
C74 C75 H75C 109.5
H75A C75 H75C 109.5
H75B C75 H75C 109.5
C74 C76 H76A 109.5
C74 C76 H76B 109.5
H76A C76 H76B 109.5
C74 C76 H76C 109.5
H76A C76 H76C 109.5
H76B C76 H76C 109.5
C85 C77 C78 121.1(3)
C85 C77 N4 117.1(3)
C78 C77 N4 121.6(3)
C82 C78 C77 117.3(3)
C82 C78 C79 118.5(3)
C77 C78 C79 124.2(3)
C78 C79 C81 113.4(3)
C78 C79 C80 111.5(3)
C81 C79 C80 108.9(3)
C78 C79 H79 107.6
C81 C79 H79 107.6
C80 C79 H79 107.6
C79 C80 H80A 109.5
C79 C80 H80B 109.5
H80A C80 H80B 109.5
C79 C80 H80C 109.5
H80A C80 H80C 109.5
H80B C80 H80C 109.5
C79 C81 H81A 109.5
C79 C81 H81B 109.5
H81A C81 H81B 109.5
C79 C81 H81C 109.5
H81A C81 H81C 109.5
H81B C81 H81C 109.5
C83 C82 C78 122.3(3)
C83 C82 H82 118.9
C78 C82 H82 118.9
C84 C83 C82 119.1(3)
C84 C83 H83 120.4
C82 C83 H83 120.4
C83 C84 C85 121.8(3)
C83 C84 H84 119.1
C85 C84 H84 119.1
C84 C85 C77 118.3(3)
C84 C85 C86 118.9(3)
C77 C85 C86 122.8(3)
C85 C86 C88 113.3(3)
C85 C86 C87 110.8(3)
C88 C86 C87 109.5(3)
C85 C86 H86 107.7
C88 C86 H86 107.7
C87 C86 H86 107.7
C86 C87 H87A 109.5
C86 C87 H87B 109.5
H87A C87 H87B 109.5
C86 C87 H87C 109.5
H87A C87 H87C 109.5
H87B C87 H87C 109.5
C86 C88 H88A 109.5
C86 C88 H88B 109.5
H88A C88 H88B 109.5
C86 C88 H88C 109.5
H88A C88 H88C 109.5
H88B C88 H88C 109.5
C27 N1 C34 121.6(2)
C27 N1 Y1 94.49(17)
C34 N1 Y1 141.81(18)
C27 N2 C46 123.7(2)
C27 N2 Y1 94.52(17)
C46 N2 Y1 141.73(19)
C58 N3 C65 122.0(2)
C58 N3 Y2 94.81(17)
C65 N3 Y2 142.30(18)
C58 N4 C77 124.5(2)
C58 N4 Y2 95.58(17)
C77 N4 Y2 139.55(18)
C22 O1 C19 107.1(3)
C22 O1 Y1 120.3(2)
C19 O1 Y1 131.30(19)
C26 O2 C23 108.6(3)
C26 O2 Y2 124.5(2)
C23 O2 Y2 126.46(19)
O1 Y1 N1 95.45(8)
O1 Y1 N2 104.66(8)
N1 Y1 N2 56.26(8)
O1 Y1 C5 91.42(9)
N1 Y1 C5 172.65(9)
N2 Y1 C5 119.35(10)
O1 Y1 C6 97.00(10)
N1 Y1 C6 144.04(9)
N2 Y1 C6 87.93(9)
C5 Y1 C6 31.59(10)
O1 Y1 C27 100.23(8)
N1 Y1 C27 28.18(8)
N2 Y1 C27 28.13(8)
C5 Y1 C27 147.34(10)
C6 Y1 C27 116.05(9)
O1 Y1 C4 79.99(8)
N1 Y1 C4 159.35(9)
N2 Y1 C4 144.38(9)
C5 Y1 C4 25.53(9)
C6 Y1 C4 56.53(10)
C27 Y1 C4 172.40(9)
O1 Y1 Y2 114.37(5)
N1 Y1 Y2 119.09(6)
N2 Y1 Y2 140.92(6)
C5 Y1 Y2 59.76(7)
C6 Y1 Y2 85.65(7)
C27 Y1 Y2 136.77(6)
C4 Y1 Y2 47.96(6)
O1 Y1 H2 91.7(8)
N1 Y1 H2 91.9(8)
N2 Y1 H2 144.8(8)
C5 Y1 H2 90.5(8)
C6 Y1 H2 121.2(8)
C27 Y1 H2 119.2(8)
C4 Y1 H2 68.3(8)
Y2 Y1 H2 39.4(8)
O1 Y1 H1 154.0(8)
N1 Y1 H1 101.1(8)
N2 Y1 H1 101.2(8)
C5 Y1 H1 73.4(8)
C6 Y1 H1 81.2(8)
C27 Y1 H1 103.8(8)
C4 Y1 H1 77.5(8)
Y2 Y1 H1 39.7(8)
H2 Y1 H1 68.0(11)
O2 Y2 N4 107.33(8)
O2 Y2 N3 96.80(8)
N4 Y2 N3 55.94(8)
O2 Y2 C3 94.44(9)
N4 Y2 C3 88.39(9)
N3 Y2 C3 144.32(9)
O2 Y2 C4 88.91(9)
N4 Y2 C4 120.04(9)
N3 Y2 C4 173.82(9)
C3 Y2 C4 31.99(10)
O2 Y2 C58 101.83(8)
N4 Y2 C58 27.93(8)
N3 Y2 C58 28.12(8)
C3 Y2 C58 116.27(9)
C4 Y2 C58 147.95(10)
O2 Y2 C5 77.09(8)
N4 Y2 C5 143.36(8)
N3 Y2 C5 160.66(9)
C3 Y2 C5 55.00(9)
C4 Y2 C5 23.94(9)
C58 Y2 C5 170.74(8)
O2 Y2 Y1 112.13(5)
N4 Y2 Y1 140.08(6)
N3 Y2 Y1 122.93(5)
C3 Y2 Y1 82.93(7)
C4 Y2 Y1 56.29(7)
C58 Y2 Y1 139.66(6)
C5 Y2 Y1 46.78(6)
O2 Y2 H2 150.9(8)
N4 Y2 H2 101.7(8)
N3 Y2 H2 101.3(8)
C3 Y2 H2 84.0(8)
C4 Y2 H2 74.4(8)
C58 Y2 H2 104.9(8)
C5 Y2 H2 78.3(8)
Y1 Y2 H2 38.8(8)
O2 Y2 H1 88.2(7)
N4 Y2 H1 150.7(8)
N3 Y2 H1 98.4(8)
C3 Y2 H1 115.7(8)
C4 Y2 H1 84.1(8)
C58 Y2 H1 125.9(8)
C5 Y2 H1 63.4(8)
Y1 Y2 H1 39.0(8)
H2 Y2 H1 66.9(11)

loop_
_geom_bond_atom_site_label_1
_geom_bond_atom_site_label_2
_geom_bond_distance
C3 C4 1.403(4)
C3 C13 1.471(4)
C3 Y2 2.533(3)
C3 H3 0.96(3)
C4 C5 1.237(4)
C4 Y2 2.560(3)
C4 Y1 2.867(3)
C5 C6 1.393(4)
C5 Y1 2.539(3)
C5 Y2 3.010(3)
C6 C7 1.466(4)
C6 Y1 2.576(3)
C6 H6 0.90(3)
C7 C12 1.393(4)
C7 C8 1.404(4)
C8 C9 1.375(5)
C8 H8 0.9500
C9 C10 1.368(5)
C9 H9 0.9500
C10 C11 1.378(5)
C10 H10 0.9500
C11 C12 1.381(5)
C11 H11 0.9500
C12 H12 0.9500
C13 C14 1.389(4)
C13 C18 1.396(4)
C14 C15 1.386(5)
C14 H14 0.9500
C15 C16 1.383(5)
C15 H15 0.9500
C16 C17 1.375(5)
C16 H16 0.9500
C17 C18 1.382(4)
C17 H17 0.9500
C18 H18 0.9500
C19 O1 1.465(4)
C19 C20 1.486(5)
C19 H19A 0.9900
C19 H19B 0.9900
C20 C21 1.39(2)
C20 C21' 1.61(2)
C20 H20A 0.9900
C20 H20B 0.9900
C21 C22 1.501(18)
C21 H21A 0.9900
C21 H21B 0.9900
C21' C22 1.446(17)
C21' H21C 0.9900
C21' H21D 0.9900
C22 O1 1.430(4)
C22 H22A 0.9900
C22 H22B 0.9900
C23 O2 1.453(4)
C23 C24 1.506(5)
C23 H23A 0.9900
C23 H23B 0.9900
C24 C25 1.484(6)
C24 H24A 0.9900
C24 H24B 0.9900
C25 C26 1.500(6)
C25 H25A 0.9900
C25 H25B 0.9900
C26 O2 1.444(4)
C26 H26A 0.9900
C26 H26B 0.9900
C27 N2 1.333(4)
C27 N1 1.335(4)
C27 C28 1.499(4)
C27 Y1 2.819(3)
C28 C29 1.393(4)
C28 C33 1.400(4)
C29 C30 1.391(4)
C29 H29 0.9500
C30 C31 1.370(5)
C30 H30 0.9500
C31 C32 1.366(5)
C31 H31 0.9500
C32 C33 1.382(4)
C32 H32 0.9500
C33 H33 0.9500
C34 C42 1.402(4)
C34 C35 1.412(4)
C34 N1 1.422(4)
C35 C39 1.384(4)
C35 C36 1.515(5)
C36 C37 1.527(4)
C36 C38 1.532(5)
C36 H36 1.0000
C37 H37A 0.9800
C37 H37B 0.9800
C37 H37C 0.9800
C38 H38A 0.9800
C38 H38B 0.9800
C38 H38C 0.9800
C39 C40 1.365(5)
C39 H39 0.9500
C40 C41 1.377(5)
C40 H40 0.9500
C41 C42 1.401(4)
C41 H41 0.9500
C42 C43 1.499(5)
C43 C44 1.507(5)
C43 C45 1.519(5)
C43 H43 1.0000
C44 H44A 0.9800
C44 H44B 0.9800
C44 H44C 0.9800
C45 H45A 0.9800
C45 H45B 0.9800
C45 H45C 0.9800
C46 C54 1.409(4)
C46 C47 1.410(4)
C46 N2 1.426(4)
C47 C51 1.392(5)
C47 C48 1.505(5)
C48 C49 1.531(4)
C48 C50 1.538(4)
C48 H48 1.0000
C49 H49A 0.9800
C49 H49B 0.9800
C49 H49C 0.9800
C50 H50A 0.9800
C50 H50B 0.9800
C50 H50C 0.9800
C51 C52 1.375(5)
C51 H51 0.9500
C52 C53 1.370(5)
C52 H52 0.9500
C53 C54 1.392(5)
C53 H53 0.9500
C54 C55 1.521(4)
C55 C56 1.528(5)
C55 C57 1.529(5)
C55 H55 1.0000
C56 H56A 0.9800
C56 H56B 0.9800
C56 H56C 0.9800
C57 H57A 0.9800
C57 H57B 0.9800
C57 H57C 0.9800
C58 N4 1.333(4)
C58 N3 1.340(4)
C58 C59 1.496(4)
C58 Y2 2.833(3)
C59 C64 1.391(5)
C59 C60 1.393(5)
C60 C61 1.377(5)
C60 H60 0.9500
C61 C62 1.365(6)
C61 H61 0.9500
C62 C63 1.367(6)
C62 H62 0.9500
C63 C64 1.403(5)
C63 H63 0.9500
C64 H64 0.9500
C65 C73 1.407(4)
C65 C66 1.415(4)
C65 N3 1.426(4)
C66 C70 1.385(4)
C66 C67 1.526(5)
C67 C68 1.511(5)
C67 C69 1.519(5)
C67 H67 1.0000
C68 H68A 0.9800
C68 H68B 0.9800
C68 H68C 0.9800
C69 H69A 0.9800
C69 H69B 0.9800
C69 H69C 0.9800
C70 C71 1.366(5)
C70 H70 0.9500
C71 C72 1.380(5)
C71 H71 0.9500
C72 C73 1.392(4)
C72 H72 0.9500
C73 C74 1.517(5)
C74 C75 1.523(5)
C74 C76 1.530(4)
C74 H74 1.0000
C75 H75A 0.9800
C75 H75B 0.9800
C75 H75C 0.9800
C76 H76A 0.9800
C76 H76B 0.9800
C76 H76C 0.9800
C77 C85 1.407(4)
C77 C78 1.407(4)
C77 N4 1.435(4)
C78 C82 1.397(4)
C78 C79 1.512(4)
C79 C81 1.522(4)
C79 C80 1.534(4)
C79 H79 1.0000
C80 H80A 0.9800
C80 H80B 0.9800
C80 H80C 0.9800
C81 H81A 0.9800
C81 H81B 0.9800
C81 H81C 0.9800
C82 C83 1.376(5)
C82 H82 0.9500
C83 C84 1.374(5)
C83 H83 0.9500
C84 C85 1.386(4)
C84 H84 0.9500
C85 C86 1.523(4)
C86 C88 1.527(5)
C86 C87 1.534(5)
C86 H86 1.0000
C87 H87A 0.9800
C87 H87B 0.9800
C87 H87C 0.9800
C88 H88A 0.9800
C88 H88B 0.9800
C88 H88C 0.9800
N1 Y1 2.380(2)
N2 Y1 2.381(2)
N3 Y2 2.386(2)
N4 Y2 2.373(2)
O1 Y1 2.337(2)
O2 Y2 2.348(2)
Y1 Y2 3.3404(7)
Y1 H2 2.14(3)
Y1 H1 2.14(3)
Y2 H2 2.17(3)
Y2 H1 2.18(3)

loop_
_platon_squeeze_void_nr
_platon_squeeze_void_average_x
_platon_squeeze_void_average_y
_platon_squeeze_void_average_z
_platon_squeeze_void_volume
_platon_squeeze_void_count_electrons
_platon_squeeze_void_content
1 0.000 0.009 0.499 1274 260 ' '
2 0.358 0.537 0.248 30 1 ' '
3 0.642 0.463 0.752 30 1 ' '
